data_2217578
loop_
_publ_author_name
'Yongqiang Tian'
'Huilu Wu'
'Ruirui Yun'
'Jingkun Yuan'
'Jian Ding'

_publ_section_title
;
 Acrylato[tris(1-methylbenzimidazol-2-ylmethyl)amine]zinc(II)
 perchlorate--dimethylformamide--methanol (1/1/1.5)at 153(2) K
;
_journal_coeditor_code LH2580
_journal_issue 2
_journal_name_full 'Acta Crystallographica Section E'
_journal_page_first m316
_journal_page_last m316
_journal_paper_doi 10.1107/S1600536807068675
_journal_volume 64
_journal_year 2008
_chemical_formula_iupac '[Zn (C3 H3 O2) (C27 H27 N7)] (Cl O4), C3 H7 N O, 1.5C H4 O'
_chemical_formula_moiety 'C30 H30 N7 O2 Zn, C3 H7 N O, 1.5(C H4 O), Cl O4'
_chemical_formula_sum 'C34.5 H43 Cl N8 O8.5 Zn'
_chemical_formula_weight 806.61
_chemical_name_systematic
;
Acrylato[tris(1-methylbenzimidazol-2-ylmethyl)amine]zinc(II)
perchlorate--dimethylformamide--methanol (1/1/1.5)
;
_space_group_IT_number 2
_symmetry_cell_setting triclinic
_symmetry_space_group_name_Hall '-P 1'
_symmetry_space_group_name_H-M 'P -1'
_atom_sites_solution_hydrogens geom
_atom_sites_solution_primary direct
_atom_sites_solution_secondary difmap
_cell_angle_alpha 108.5790(10)
_cell_angle_beta 111.0110(10)
_cell_angle_gamma 100.0750(10)
_cell_formula_units_Z 2
_cell_length_a 11.3766(4)
_cell_length_b 13.9606(4)
_cell_length_c 14.4355(5)
_cell_measurement_reflns_used 16325
_cell_measurement_temperature 153(2)
_cell_measurement_theta_max 27.49
_cell_measurement_theta_min 3.03
_cell_volume 1917.34(11)
_computing_cell_refinement 'RAPID-AUTO (Rigaku/MSC 2004)'
_computing_data_collection 'RAPID-AUTO (Rigaku/MSC 2004)'
_computing_data_reduction 'RAPID-AUTO (Rigaku/MSC 2004)'
_computing_molecular_graphics 'SHELXTL (Sheldrick, 2008) and PLATON (Spek, 2003)'
_computing_publication_material 'SHELXTL (Bruker, 1997)'
_computing_structure_refinement 'SHELXL97 (Sheldrick, 2008)'
_computing_structure_solution 'SHELXS97 (Sheldrick, 2008)'
_diffrn_ambient_temperature 153(2)
_diffrn_measured_fraction_theta_full 0.990
_diffrn_measured_fraction_theta_max 0.990
_diffrn_measurement_device_type 'Rigaku R-axis SPIDER'
_diffrn_measurement_method '\w scans'
_diffrn_radiation_monochromator graphite
_diffrn_radiation_source 'Rotating Anode'
_diffrn_radiation_type MoK\a
_diffrn_radiation_wavelength 0.71073
_diffrn_reflns_av_R_equivalents 0.0236
_diffrn_reflns_av_sigmaI/netI 0.0313
_diffrn_reflns_limit_h_max 14
_diffrn_reflns_limit_h_min -14
_diffrn_reflns_limit_k_max 17
_diffrn_reflns_limit_k_min -18
_diffrn_reflns_limit_l_max 18
_diffrn_reflns_limit_l_min -18
_diffrn_reflns_number 18907
_diffrn_reflns_theta_full 27.48
_diffrn_reflns_theta_max 27.48
_diffrn_reflns_theta_min 3.03
_diffrn_standards_decay_% 0
_diffrn_standards_interval_count 0
_diffrn_standards_interval_time 0
_diffrn_standards_number 0
_exptl_absorpt_coefficient_mu 0.771
_exptl_absorpt_correction_T_max 0.7478
_exptl_absorpt_correction_T_min 0.6589
_exptl_absorpt_correction_type multi-scan
_exptl_absorpt_process_details
;
(Higashi; 1995)
;
_exptl_crystal_colour colorless
_exptl_crystal_density_diffrn 1.397
_exptl_crystal_density_method 'not measured'
_exptl_crystal_description block
_exptl_crystal_F_000 842
_exptl_crystal_size_max 0.59
_exptl_crystal_size_mid 0.56
_exptl_crystal_size_min 0.40
_refine_diff_density_max 1.286
_refine_diff_density_min -0.735
_refine_ls_extinction_method none
_refine_ls_goodness_of_fit_ref 1.052
_refine_ls_hydrogen_treatment constr
_refine_ls_matrix_type full
_refine_ls_number_parameters 523
_refine_ls_number_reflns 8711
_refine_ls_number_restraints 28
_refine_ls_restrained_S_all 1.060
_refine_ls_R_factor_all 0.0504
_refine_ls_R_factor_gt 0.0449
_refine_ls_shift/su_max 0.001
_refine_ls_shift/su_mean 0.000
_refine_ls_structure_factor_coef Fsqd
_refine_ls_weighting_details 'calc w=1/[\s^2^(Fo^2^)+(0.0880P)^2^+1.5221P] where P=(Fo^2^+2Fc^2^)/3'
_refine_ls_weighting_scheme calc
_refine_ls_wR_factor_gt 0.1375
_refine_ls_wR_factor_ref 0.1437
_reflns_number_gt 7735
_reflns_number_total 8711
_reflns_threshold_expression I>2\s(I)
_cod_data_source_file lh2580.cif
_cod_data_source_block I
_cod_depositor_comments
;
The following automatic conversions were performed:
'_symmetry_cell_setting' value 'Triclinic' changed to 'triclinic'
according to '/home/saulius/struct/CIF-dictionaries/cif_core.dic'
dictionary named 'cif_core.dic' version 2.4.1 from 2010-06-29.

Automatic conversion script
Id: cif_fix_enum 1527 2010-12-29 10:47:43Z saulius 

The following automatic conversions were performed:

'_symmetry_cell_setting' value 'Triclinic' changed to 'triclinic'
according to /home/saulius/struct/CIF-dictionaries/cif_core.dic
dictionary named 'cif_core.dic' version 2.4.1 from 2010-06-29.

Automatic conversion script
Id: cif_fix_values 1715 2011-07-08 13:25:40Z adriana 
;
_cod_original_cell_volume 1917.33(11)
_cod_database_code 2217578
_cod_database_fobs_code 2217578

loop_
_symmetry_equiv_pos_as_xyz
'x, y, z'
'-x, -y, -z'

loop_
_atom_site_type_symbol
_atom_site_label
_atom_site_fract_x
_atom_site_fract_y
_atom_site_fract_z
_atom_site_U_iso_or_equiv
_atom_site_adp_type
_atom_site_calc_flag
_atom_site_refinement_flags
_atom_site_occupancy
_atom_site_disorder_assembly
_atom_site_disorder_group
Zn Zn 0.35354(2) 0.15960(2) 0.32037(2) 0.02210(10) Uani d . 1 . .
N N1 0.43780(19) 0.29536(15) 0.46350(16) 0.0226(4) Uani d . 1 A .
N N2 0.4269(2) 0.41504(16) 0.60253(17) 0.0259(4) Uani d . 1 . .
N N3 0.16855(19) 0.14640(15) 0.21459(15) 0.0230(4) Uani d . 1 A .
N N4 -0.05296(19) 0.08379(15) 0.14418(16) 0.0249(4) Uani d . 1 . .
N N5 0.3625(2) 0.02424(16) 0.34902(16) 0.0250(4) Uani d . 1 A .
N N6 0.3172(2) -0.08938(17) 0.42042(17) 0.0288(4) Uani d . 1 . .
N N7 0.21188(19) 0.14020(15) 0.41159(16) 0.0233(4) Uani d . 1 . .
C C1 0.2265(2) 0.24986(19) 0.4776(2) 0.0262(5) Uani d . 1 . .
H H1A 0.2102 0.2524 0.5411 0.031 Uiso calc R 1 A .
H H1B 0.1609 0.2751 0.4335 0.031 Uiso calc R 1 . .
C C2 0.3647(2) 0.31989(18) 0.51553(19) 0.0235(4) Uani d . 1 A .
C C3 0.3742(3) 0.4680(2) 0.6758(2) 0.0363(6) Uani d . 1 . .
H H3A 0.2768 0.4443 0.6369 0.054 Uiso calc R 1 . .
H H3B 0.4098 0.5456 0.7010 0.054 Uiso calc R 1 . .
H H3C 0.4007 0.4496 0.7387 0.054 Uiso calc R 1 . .
C C4 0.5506(2) 0.45659(19) 0.6080(2) 0.0258(5) Uani d . 1 . .
C C5 0.6552(3) 0.5515(2) 0.6807(2) 0.0337(5) Uani d . 1 . .
H H5A 0.6503 0.6026 0.7400 0.040 Uiso calc R 1 . .
C C6 0.7666(3) 0.5675(2) 0.6621(2) 0.0371(6) Uani d . 1 . .
H H6A 0.8405 0.6309 0.7103 0.045 Uiso calc R 1 . .
C C7 0.7735(3) 0.4929(2) 0.5744(2) 0.0357(6) Uani d . 1 . .
H H7A 0.8516 0.5072 0.5641 0.043 Uiso calc R 1 . .
C C8 0.6690(2) 0.3983(2) 0.5020(2) 0.0282(5) Uani d . 1 . .
H H8A 0.6740 0.3475 0.4426 0.034 Uiso calc R 1 . .
C C9 0.5564(2) 0.38108(18) 0.52022(19) 0.0238(4) Uani d . 1 . .
C C10 0.0769(2) 0.07969(19) 0.32346(19) 0.0254(5) Uani d . 1 . .
H H10A 0.0104 0.0998 0.3480 0.030 Uiso calc R 1 A .
H H10B 0.0603 0.0021 0.3028 0.030 Uiso calc R 1 . .
C C11 0.0646(2) 0.10465(17) 0.22763(19) 0.0230(4) Uani d . 1 A .
C C12 -0.1853(2) 0.0394(2) 0.1352(2) 0.0323(5) Uani d . 1 . .
H H12A -0.1830 -0.0124 0.1678 0.048 Uiso calc R 1 . .
H H12B -0.2502 0.0036 0.0581 0.048 Uiso calc R 1 . .
H H12C -0.2111 0.0973 0.1735 0.048 Uiso calc R 1 . .
C C13 -0.0252(2) 0.11589(17) 0.07074(19) 0.0248(4) Uani d . 1 . .
C C14 -0.1086(3) 0.1126(2) -0.0289(2) 0.0303(5) Uani d . 1 . .
H H14A -0.2028 0.0845 -0.0587 0.036 Uiso calc R 1 . .
C C15 -0.0471(3) 0.1523(2) -0.0823(2) 0.0338(5) Uani d . 1 . .
H H15A -0.1005 0.1523 -0.1501 0.041 Uiso calc R 1 . .
C C16 0.0931(3) 0.1928(2) -0.0383(2) 0.0335(5) Uani d . 1 . .
H H16A 0.1318 0.2195 -0.0772 0.040 Uiso calc R 1 . .
C C17 0.1751(3) 0.19458(19) 0.06038(19) 0.0279(5) Uani d . 1 . .
H H17A 0.2693 0.2217 0.0897 0.033 Uiso calc R 1 . .
C C18 0.1145(2) 0.15516(18) 0.11509(18) 0.0241(4) Uani d . 1 . .
C C19 0.2620(2) 0.0809(2) 0.4757(2) 0.0274(5) Uani d . 1 . .
H H19A 0.1895 0.0409 0.4852 0.033 Uiso calc R 1 A .
H H19B 0.3340 0.1307 0.5487 0.033 Uiso calc R 1 . .
C C20 0.3142(2) 0.0051(2) 0.41521(19) 0.0259(5) Uani d . 1 A .
C C21 0.2753(3) -0.1350(2) 0.4862(2) 0.0375(6) Uani d . 1 . .
H H21A 0.2256 -0.0941 0.5159 0.056 Uiso calc R 1 . .
H H21B 0.3540 -0.1319 0.5462 0.056 Uiso calc R 1 . .
H H21C 0.2182 -0.2097 0.4405 0.056 Uiso calc R 1 . .
C C22 0.3701(2) -0.1366(2) 0.3518(2) 0.0290(5) Uani d . 1 . .
C C23 0.3908(3) -0.2346(2) 0.3233(2) 0.0381(6) Uani d . 1 . .
H H23A 0.3668 -0.2842 0.3510 0.046 Uiso calc R 1 . .
C C24 0.4480(3) -0.2564(2) 0.2530(2) 0.0438(7) Uani d . 1 . .
H H24A 0.4641 -0.3227 0.2319 0.053 Uiso calc R 1 . .
C C25 0.4830(3) -0.1842(2) 0.2118(2) 0.0417(7) Uani d . 1 . .
H H25A 0.5244 -0.2015 0.1650 0.050 Uiso calc R 1 . .
C C26 0.4583(3) -0.0871(2) 0.2381(2) 0.0332(5) Uani d . 1 . .
H H26A 0.4804 -0.0385 0.2087 0.040 Uiso calc R 1 . .
C C27 0.4004(2) -0.06388(19) 0.30861(19) 0.0266(5) Uani d . 1 . .
C C28 0.4818(2) 0.1641(2) 0.18395(19) 0.0314(5) Uani d D 1 A 1
O O1 0.4880(2) 0.21199(19) 0.27462(17) 0.0352(6) Uani d PD 0.836(5) A 1
O O2 0.4042(2) 0.06708(18) 0.12040(18) 0.0360(6) Uani d PD 0.836(5) A 1
C C29 0.5724(3) 0.2162(3) 0.1495(3) 0.0322(7) Uani d PD 0.836(5) A 1
H H29 0.6360 0.2843 0.2008 0.039 Uiso calc PR 0.836(5) A 1
C C30 0.5724(4) 0.1770(3) 0.0555(3) 0.0584(9) Uani d D 1 A 1
H H30A 0.5104 0.1092 0.0019 0.070 Uiso calc PR 0.836(5) A 1
H H30B 0.6344 0.2161 0.0400 0.070 Uiso calc PR 0.836(5) A 1
O O1' 0.4269(12) 0.1035(7) 0.2132(10) 0.052(4) Uani d PD 0.164(5) A 2
O O2' 0.4857(14) 0.2630(5) 0.2149(10) 0.061(5) Uani d PD 0.164(5) A 2
C C29' 0.5255(19) 0.1223(7) 0.0992(12) 0.070(9) Uani d PD 0.164(5) A 2
H H29' 0.5187 0.0489 0.0745 0.084 Uiso calc PR 0.164(5) A 2
H H30C 0.5809 0.2507 0.0778 0.070 Uiso calc PR 0.164(5) A 2
H H30D 0.5983 0.1436 0.0011 0.070 Uiso calc PR 0.164(5) A 2
O O9 -0.3164(15) -0.4481(12) -0.0180(13) 0.097(4) Uani d PDU 0.25 B 1
H H9A -0.3562 -0.4937 -0.0841 0.145 Uiso d PR 0.25 B 1
C C35 -0.404(3) -0.498(2) 0.020(2) 0.108(6) Uani d PDU 0.25 B 1
H H35A -0.3769 -0.4534 0.0966 0.161 Uiso calc PR 0.25 B 1
H H35B -0.3972 -0.5691 0.0121 0.161 Uiso calc PR 0.25 B 1
H H35C -0.4964 -0.5054 -0.0242 0.161 Uiso calc PR 0.25 B 1
O O9' -0.4896(14) -0.5339(13) -0.0429(14) 0.098(4) Uani d PDU 0.25 . 2
H H9'A -0.5219 -0.5595 -0.1120 0.147 Uiso d PR 0.25 . 2
C C35' -0.3528(2) -0.45924(15) 0.00898(18) 0.108(6) Uani d PD 0.25 C 2
H H35D -0.3532 -0.3997 -0.0130 0.161 Uiso calc PR 0.25 C 2
H H35E -0.2961 -0.4968 -0.0140 0.161 Uiso calc PR 0.25 C 2
H H35F -0.3180 -0.4316 0.0884 0.161 Uiso calc PR 0.25 C 2
O O7 1.1335(2) 0.55543(15) 0.72271(18) 0.0648(7) Uani d R 1 . .
N N10 1.0423(2) 0.51106(15) 0.82520(18) 0.0563(7) Uani d R 1 . .
C C31 0.9669(2) 0.42510(15) 0.84068(18) 0.100(2) Uani d R 1 . .
H H31A 0.9486 0.3558 0.7833 0.150 Uiso calc R 1 . .
H H31B 0.8827 0.4357 0.8368 0.150 Uiso calc R 1 . .
H H31C 1.0195 0.4268 0.9122 0.150 Uiso calc R 1 . .
C C32 1.0725(5) 0.6191(3) 0.8999(4) 0.0653(10) Uani d . 1 . .
H H32A 1.1206 0.6690 0.8806 0.098 Uiso calc R 1 . .
H H32B 1.1281 0.6291 0.9743 0.098 Uiso calc R 1 . .
H H32C 0.9895 0.6328 0.8955 0.098 Uiso calc R 1 . .
C C33 1.0770(4) 0.4894(3) 0.7448(3) 0.0534(8) Uani d . 1 . .
H H33A 1.0563 0.4162 0.7003 0.064 Uiso calc R 1 . .
O O8 -0.0521(2) 0.28742(17) 0.33417(18) 0.0412(5) Uani d . 1 . .
H H8O -0.0767 0.3351 0.3169 0.062 Uiso d R 1 . .
C C34 -0.1037(4) 0.2828(4) 0.4076(4) 0.0650(11) Uani d . 1 . .
H H34A -0.0733 0.2337 0.4388 0.097 Uiso calc R 1 . .
H H34B -0.2013 0.2572 0.3693 0.097 Uiso calc R 1 . .
H H34C -0.0728 0.3543 0.4661 0.097 Uiso calc R 1 . .
Cl Cl -0.10330(7) -0.17834(5) 0.32322(6) 0.03704(16) Uani d . 1 . .
O O3 -0.1742(3) -0.1134(3) 0.2867(3) 0.0787(10) Uani d . 1 . .
O O4 -0.1929(3) -0.2823(2) 0.2867(2) 0.0705(8) Uani d . 1 . .
O O5 -0.0381(2) -0.1306(2) 0.44072(19) 0.0566(6) Uani d . 1 . .
O O6 -0.0026(2) -0.1836(2) 0.28517(18) 0.0489(5) Uani d . 1 . .

loop_
_atom_site_aniso_label
_atom_site_aniso_U_11
_atom_site_aniso_U_22
_atom_site_aniso_U_33
_atom_site_aniso_U_12
_atom_site_aniso_U_13
_atom_site_aniso_U_23
Zn 0.02388(15) 0.02273(15) 0.02353(15) 0.00978(10) 0.01317(11) 0.01000(11)
N1 0.0230(9) 0.0219(9) 0.0252(9) 0.0086(7) 0.0122(8) 0.0103(8)
N2 0.0308(10) 0.0231(10) 0.0286(10) 0.0124(8) 0.0160(8) 0.0113(8)
N3 0.0266(9) 0.0198(9) 0.0219(9) 0.0067(7) 0.0115(8) 0.0076(7)
N4 0.0239(9) 0.0212(9) 0.0255(9) 0.0068(7) 0.0087(8) 0.0076(8)
N5 0.0283(10) 0.0239(9) 0.0265(9) 0.0112(8) 0.0136(8) 0.0117(8)
N6 0.0297(10) 0.0309(11) 0.0319(10) 0.0132(8) 0.0130(9) 0.0192(9)
N7 0.0231(9) 0.0233(9) 0.0239(9) 0.0083(7) 0.0110(8) 0.0094(8)
C1 0.0280(11) 0.0257(11) 0.0296(11) 0.0105(9) 0.0179(10) 0.0101(9)
C2 0.0253(11) 0.0244(11) 0.0248(10) 0.0111(9) 0.0127(9) 0.0114(9)
C3 0.0470(15) 0.0295(13) 0.0374(14) 0.0153(11) 0.0273(13) 0.0086(11)
C4 0.0283(11) 0.0226(11) 0.0312(12) 0.0109(9) 0.0137(10) 0.0151(9)
C5 0.0409(14) 0.0198(11) 0.0373(13) 0.0093(10) 0.0159(12) 0.0102(10)
C6 0.0340(13) 0.0223(12) 0.0452(15) 0.0015(10) 0.0127(12) 0.0120(11)
C7 0.0305(13) 0.0283(13) 0.0507(16) 0.0069(10) 0.0186(12) 0.0201(12)
C8 0.0277(11) 0.0246(11) 0.0380(13) 0.0109(9) 0.0165(10) 0.0163(10)
C9 0.0249(11) 0.0217(11) 0.0297(11) 0.0107(8) 0.0115(9) 0.0158(9)
C10 0.0232(11) 0.0256(11) 0.0281(11) 0.0068(9) 0.0118(9) 0.0123(9)
C11 0.0246(11) 0.0177(10) 0.0249(10) 0.0073(8) 0.0105(9) 0.0070(8)
C12 0.0242(11) 0.0331(13) 0.0358(13) 0.0075(9) 0.0120(10) 0.0125(11)
C13 0.0282(11) 0.0161(10) 0.0258(11) 0.0067(8) 0.0106(9) 0.0054(8)
C14 0.0316(12) 0.0240(11) 0.0268(11) 0.0098(9) 0.0072(10) 0.0066(9)
C15 0.0433(14) 0.0298(13) 0.0242(11) 0.0138(11) 0.0109(11) 0.0098(10)
C16 0.0443(15) 0.0304(13) 0.0280(12) 0.0122(11) 0.0178(11) 0.0127(10)
C17 0.0338(12) 0.0235(11) 0.0245(11) 0.0090(9) 0.0127(10) 0.0084(9)
C18 0.0288(11) 0.0188(10) 0.0218(10) 0.0086(8) 0.0096(9) 0.0062(8)
C19 0.0314(12) 0.0311(12) 0.0270(11) 0.0139(10) 0.0164(10) 0.0151(10)
C20 0.0243(11) 0.0298(12) 0.0258(11) 0.0112(9) 0.0092(9) 0.0152(9)
C21 0.0387(14) 0.0441(15) 0.0445(15) 0.0166(12) 0.0200(12) 0.0328(13)
C22 0.0271(12) 0.0303(12) 0.0280(12) 0.0129(9) 0.0072(10) 0.0143(10)
C23 0.0460(15) 0.0334(14) 0.0358(14) 0.0202(12) 0.0112(12) 0.0195(11)
C24 0.0578(18) 0.0359(15) 0.0364(14) 0.0306(14) 0.0127(14) 0.0147(12)
C25 0.0546(18) 0.0435(16) 0.0324(13) 0.0323(14) 0.0191(13) 0.0140(12)
C26 0.0417(14) 0.0348(14) 0.0301(12) 0.0221(11) 0.0176(11) 0.0149(11)
C27 0.0268(11) 0.0266(11) 0.0253(11) 0.0128(9) 0.0081(9) 0.0113(9)
C28 0.0234(11) 0.0411(15) 0.0286(12) 0.0079(10) 0.0108(10) 0.0153(11)
O1 0.0306(11) 0.0413(14) 0.0298(11) 0.0043(9) 0.0180(9) 0.0088(10)
O2 0.0367(12) 0.0289(11) 0.0314(12) 0.0018(9) 0.0102(10) 0.0095(9)
C29 0.0296(15) 0.0387(17) 0.0360(16) 0.0113(13) 0.0201(13) 0.0182(14)
C30 0.060(2) 0.085(3) 0.054(2) 0.0269(19) 0.0396(18) 0.040(2)
C28' 0.0234(11) 0.0411(15) 0.0286(12) 0.0079(10) 0.0108(10) 0.0153(11)
O1' 0.051(8) 0.093(12) 0.061(9) 0.044(8) 0.047(7) 0.057(9)
O2' 0.046(8) 0.079(12) 0.044(8) -0.008(7) 0.017(7) 0.026(8)
C29' 0.044(12) 0.14(3) 0.070(16) 0.049(15) 0.035(12) 0.079(19)
C30' 0.060(2) 0.085(3) 0.054(2) 0.0269(19) 0.0396(18) 0.040(2)
O9 0.106(6) 0.085(6) 0.089(6) 0.002(4) 0.036(4) 0.048(5)
C35 0.105(7) 0.116(8) 0.096(7) 0.020(5) 0.058(5) 0.030(5)
O9' 0.083(6) 0.114(6) 0.095(6) 0.038(4) 0.039(4) 0.039(4)
C35' 0.105(7) 0.116(8) 0.096(7) 0.020(5) 0.058(5) 0.030(5)
O7 0.0665(16) 0.0675(17) 0.101(2) 0.0383(14) 0.0541(16) 0.0547(17)
N10 0.0695(19) 0.0356(14) 0.0688(19) 0.0159(13) 0.0407(17) 0.0167(13)
C31 0.152(5) 0.049(2) 0.122(4) 0.015(3) 0.102(4) 0.024(3)
C32 0.078(3) 0.0409(19) 0.069(2) 0.0217(18) 0.034(2) 0.0109(17)
C33 0.062(2) 0.0419(17) 0.068(2) 0.0253(15) 0.0372(19) 0.0233(16)
O8 0.0394(11) 0.0405(11) 0.0539(12) 0.0173(9) 0.0283(10) 0.0206(10)
C34 0.069(2) 0.093(3) 0.080(3) 0.052(2) 0.055(2) 0.052(2)
Cl 0.0412(4) 0.0373(3) 0.0420(4) 0.0115(3) 0.0224(3) 0.0240(3)
O3 0.0457(14) 0.100(2) 0.134(3) 0.0352(15) 0.0412(17) 0.092(2)
O4 0.092(2) 0.0420(14) 0.0653(17) -0.0064(13) 0.0423(16) 0.0146(12)
O5 0.0525(14) 0.0726(17) 0.0428(12) 0.0167(12) 0.0285(11) 0.0151(12)
O6 0.0566(13) 0.0657(15) 0.0430(11) 0.0255(11) 0.0333(11) 0.0290(11)

loop_
_atom_type_symbol
_atom_type_description
_atom_type_scat_dispersion_real
_atom_type_scat_dispersion_imag
_atom_type_scat_source
C C 0.0033 0.0016 'International Tables Vol C Tables 4.2.6.8 and 6.1.1.4'
H H 0.0000 0.0000 'International Tables Vol C Tables 4.2.6.8 and 6.1.1.4'
N N 0.0061 0.0033 'International Tables Vol C Tables 4.2.6.8 and 6.1.1.4'
O O 0.0106 0.0060 'International Tables Vol C Tables 4.2.6.8 and 6.1.1.4'
Cl Cl 0.1484 0.1585 'International Tables Vol C Tables 4.2.6.8 and 6.1.1.4'
Zn Zn 0.2839 1.4301 'International Tables Vol C Tables 4.2.6.8 and 6.1.1.4'

loop_
_geom_angle_atom_site_label_1
_geom_angle_atom_site_label_2
_geom_angle_atom_site_label_3
_geom_angle_site_symmetry_1
_geom_angle
O1 Zn O1' . 40.2(3)
O1 Zn N3 . 109.73(9)
O1' Zn N3 . 99.7(4)
O1 Zn N1 . 91.83(8)
O1' Zn N1 . 129.8(3)
N3 Zn N1 . 113.36(7)
O1 Zn N5 . 114.45(9)
O1' Zn N5 . 85.6(2)
N3 Zn N5 . 113.95(8)
N1 Zn N5 . 111.62(8)
O1 Zn N7 . 165.85(8)
O1' Zn N7 . 153.8(2)
N3 Zn N7 . 74.52(7)
N1 Zn N7 . 74.26(7)
N5 Zn N7 . 74.16(7)
C2 N1 C9 . 105.68(19)
C2 N1 Zn . 118.50(15)
C9 N1 Zn . 135.45(16)
C2 N2 C4 . 107.03(19)
C2 N2 C3 . 127.3(2)
C4 N2 C3 . 125.6(2)
C11 N3 C18 . 105.37(19)
C11 N3 Zn . 118.12(15)
C18 N3 Zn . 135.63(16)
C11 N4 C13 . 107.08(19)
C11 N4 C12 . 126.3(2)
C13 N4 C12 . 126.6(2)
C20 N5 C27 . 105.7(2)
C20 N5 Zn . 118.67(16)
C27 N5 Zn . 135.45(16)
C20 N6 C22 . 107.2(2)
C20 N6 C21 . 127.6(2)
C22 N6 C21 . 125.2(2)
C19 N7 C1 . 113.95(19)
C19 N7 C10 . 112.14(19)
C1 N7 C10 . 113.24(18)
C19 N7 Zn . 106.35(13)
C1 N7 Zn . 104.88(13)
C10 N7 Zn . 105.36(13)
N7 C1 C2 . 108.60(18)
N7 C1 H1A . 110.0
C2 C1 H1A . 110.0
N7 C1 H1B . 110.0
C2 C1 H1B . 110.0
H1A C1 H1B . 108.4
N1 C2 N2 . 112.7(2)
N1 C2 C1 . 122.6(2)
N2 C2 C1 . 124.7(2)
N2 C3 H3A . 109.5
N2 C3 H3B . 109.5
H3A C3 H3B . 109.5
N2 C3 H3C . 109.5
H3A C3 H3C . 109.5
H3B C3 H3C . 109.5
N2 C4 C5 . 131.8(2)
N2 C4 C9 . 105.9(2)
C5 C4 C9 . 122.3(2)
C6 C5 C4 . 116.5(2)
C6 C5 H5A . 121.8
C4 C5 H5A . 121.8
C5 C6 C7 . 121.8(2)
C5 C6 H6A . 119.1
C7 C6 H6A . 119.1
C8 C7 C6 . 121.6(2)
C8 C7 H7A . 119.2
C6 C7 H7A . 119.2
C7 C8 C9 . 117.1(2)
C7 C8 H8A . 121.4
C9 C8 H8A . 121.4
C8 C9 N1 . 130.6(2)
C8 C9 C4 . 120.7(2)
N1 C9 C4 . 108.7(2)
N7 C10 C11 . 108.52(18)
N7 C10 H10A . 110.0
C11 C10 H10A . 110.0
N7 C10 H10B . 110.0
C11 C10 H10B . 110.0
H10A C10 H10B . 108.4
N3 C11 N4 . 113.1(2)
N3 C11 C10 . 123.4(2)
N4 C11 C10 . 123.4(2)
N4 C12 H12A . 109.5
N4 C12 H12B . 109.5
H12A C12 H12B . 109.5
N4 C12 H12C . 109.5
H12A C12 H12C . 109.5
H12B C12 H12C . 109.5
N4 C13 C14 . 131.4(2)
N4 C13 C18 . 106.1(2)
C14 C13 C18 . 122.5(2)
C15 C14 C13 . 116.5(2)
C15 C14 H14A . 121.7
C13 C14 H14A . 121.7
C14 C15 C16 . 121.6(2)
C14 C15 H15A . 119.2
C16 C15 H15A . 119.2
C17 C16 C15 . 121.3(2)
C17 C16 H16A . 119.3
C15 C16 H16A . 119.3
C16 C17 C18 . 117.6(2)
C16 C17 H17A . 121.2
C18 C17 H17A . 121.2
C17 C18 N3 . 131.3(2)
C17 C18 C13 . 120.4(2)
N3 C18 C13 . 108.3(2)
N7 C19 C20 . 107.57(19)
N7 C19 H19A . 110.2
C20 C19 H19A . 110.2
N7 C19 H19B . 110.2
C20 C19 H19B . 110.2
H19A C19 H19B . 108.5
N5 C20 N6 . 112.6(2)
N5 C20 C19 . 122.9(2)
N6 C20 C19 . 124.6(2)
N6 C21 H21A . 109.5
N6 C21 H21B . 109.5
H21A C21 H21B . 109.5
N6 C21 H21C . 109.5
H21A C21 H21C . 109.5
H21B C21 H21C . 109.5
C23 C22 N6 . 131.5(2)
C23 C22 C27 . 122.5(3)
N6 C22 C27 . 105.9(2)
C24 C23 C22 . 116.6(3)
C24 C23 H23A . 121.7
C22 C23 H23A . 121.7
C23 C24 C25 . 122.0(3)
C23 C24 H24A . 119.0
C25 C24 H24A . 119.0
C24 C25 C26 . 121.2(3)
C24 C25 H25A . 119.4
C26 C25 H25A . 119.4
C27 C26 C25 . 117.5(3)
C27 C26 H26A . 121.2
C25 C26 H26A . 121.2
C26 C27 N5 . 131.4(2)
C26 C27 C22 . 120.0(2)
N5 C27 C22 . 108.6(2)
O1 C28 O2 . 122.3(2)
O1 C28 C29 . 119.2(2)
O2 C28 C29 . 118.3(2)
C28 O1 Zn . 122.54(18)
C30 C29 C28 . 125.5(3)
C30 C29 H29 . 117.3
C28 C29 H29 . 117.3
C29 C30 H30A . 120.0
C29 C30 H30B . 120.0
H30A C30 H30B . 120.0
C35 O9 H9A . 96.7
O9 C35 H35A . 109.5
O9 C35 H35B . 109.5
H35A C35 H35B . 109.5
O9 C35 H35C . 109.5
H35A C35 H35C . 109.5
H35B C35 H35C . 109.5
O9' O9' C35' 2_445 88.2(14)
O9' O9' H9'A 2_445 139.6
C35' O9' H9'A . 111.3
O9' C35' H9A . 86.6
O9' C35' H35D . 109.5
H9A C35' H35D . 74.3
O9' C35' H35E . 109.5
H9A C35' H35E . 52.4
H35D C35' H35E . 109.5
O9' C35' H35F . 109.5
H9A C35' H35F . 160.1
H35D C35' H35F . 109.5
H35E C35' H35F . 109.5
C33 N10 C32 . 121.9(3)
C33 N10 C31 . 121.23(17)
C32 N10 C31 . 116.8(2)
N10 C31 H31A . 109.5
N10 C31 H31B . 109.5
H31A C31 H31B . 109.5
N10 C31 H31C . 109.5
H31A C31 H31C . 109.5
H31B C31 H31C . 109.5
N10 C32 H32A . 109.5
N10 C32 H32B . 109.5
H32A C32 H32B . 109.5
N10 C32 H32C . 109.5
H32A C32 H32C . 109.5
H32B C32 H32C . 109.5
O7 C33 N10 . 125.6(3)
O7 C33 H33A . 117.2
N10 C33 H33A . 117.2
C34 O8 H8O . 102.5
O8 C34 H34A . 109.5
O8 C34 H34B . 109.5
H34A C34 H34B . 109.5
O8 C34 H34C . 109.5
H34A C34 H34C . 109.5
H34B C34 H34C . 109.5
O3 Cl O4 . 110.16(19)
O3 Cl O6 . 109.73(16)
O4 Cl O6 . 111.24(17)
O3 Cl O5 . 108.9(2)
O4 Cl O5 . 108.55(16)
O6 Cl O5 . 108.25(14)

loop_
_geom_bond_atom_site_label_1
_geom_bond_atom_site_label_2
_geom_bond_site_symmetry_2
_geom_bond_distance
_geom_bond_publ_flag
Zn O1 . 1.988(2) y
Zn O1' . 2.021(7) ?
Zn N3 . 2.0433(19) y
Zn N1 . 2.0564(19) y
Zn N5 . 2.071(2) y
Zn N7 . 2.4497(19) y
N1 C2 . 1.326(3) ?
N1 C9 . 1.393(3) ?
N2 C2 . 1.347(3) ?
N2 C4 . 1.389(3) ?
N2 C3 . 1.462(3) ?
N3 C11 . 1.328(3) ?
N3 C18 . 1.400(3) ?
N4 C11 . 1.345(3) ?
N4 C13 . 1.385(3) ?
N4 C12 . 1.466(3) ?
N5 C20 . 1.332(3) ?
N5 C27 . 1.396(3) ?
N6 C20 . 1.351(3) ?
N6 C22 . 1.388(3) ?
N6 C21 . 1.463(3) ?
N7 C19 . 1.464(3) ?
N7 C1 . 1.465(3) ?
N7 C10 . 1.466(3) ?
C1 C2 . 1.493(3) ?
C1 H1A . 0.9900 ?
C1 H1B . 0.9900 ?
C3 H3A . 0.9800 ?
C3 H3B . 0.9800 ?
C3 H3C . 0.9800 ?
C4 C5 . 1.393(3) ?
C4 C9 . 1.398(3) ?
C5 C6 . 1.382(4) ?
C5 H5A . 0.9500 ?
C6 C7 . 1.398(4) ?
C6 H6A . 0.9500 ?
C7 C8 . 1.389(4) ?
C7 H7A . 0.9500 ?
C8 C9 . 1.393(3) ?
C8 H8A . 0.9500 ?
C10 C11 . 1.497(3) ?
C10 H10A . 0.9900 ?
C10 H10B . 0.9900 ?
C12 H12A . 0.9800 ?
C12 H12B . 0.9800 ?
C12 H12C . 0.9800 ?
C13 C14 . 1.391(3) ?
C13 C18 . 1.406(3) ?
C14 C15 . 1.383(4) ?
C14 H14A . 0.9500 ?
C15 C16 . 1.413(4) ?
C15 H15A . 0.9500 ?
C16 C17 . 1.385(4) ?
C16 H16A . 0.9500 ?
C17 C18 . 1.391(3) ?
C17 H17A . 0.9500 ?
C19 C20 . 1.495(3) ?
C19 H19A . 0.9900 ?
C19 H19B . 0.9900 ?
C21 H21A . 0.9800 ?
C21 H21B . 0.9800 ?
C21 H21C . 0.9800 ?
C22 C23 . 1.386(4) ?
C22 C27 . 1.405(3) ?
C23 C24 . 1.376(4) ?
C23 H23A . 0.9500 ?
C24 C25 . 1.392(5) ?
C24 H24A . 0.9500 ?
C25 C26 . 1.394(4) ?
C25 H25A . 0.9500 ?
C26 C27 . 1.386(4) ?
C26 H26A . 0.9500 ?
C28 O1 . 1.235(3) ?
C28 O2 . 1.290(3) ?
C28 C29 . 1.474(4) ?
C29 C30 . 1.292(5) ?
C29 H29 . 0.9500 ?
C30 H30A . 0.9500 ?
C30 H30B . 0.9500 ?
C29' H29' . 0.9500 ?
O9 C35 . 1.473(15) ?
O9 H9A . 0.8500 ?
C35 H35A . 0.9800 ?
C35 H35B . 0.9800 ?
C35 H35C . 0.9800 ?
O9' O9' 2_445 1.42(3) ?
O9' C35' . 1.473(15) ?
O9' H9'A . 0.8500 ?
C35' H9A . 1.2583 ?
C35' H35D . 0.9800 ?
C35' H35E . 0.9800 ?
C35' H35F . 0.9800 ?
O7 C33 . 1.221(4) ?
N10 C33 . 1.320(4) ?
N10 C32 . 1.439(4) ?
N10 C31 . 1.4743 ?
C31 H31A . 0.9800 ?
C31 H31B . 0.9800 ?
C31 H31C . 0.9800 ?
C32 H32A . 0.9800 ?
C32 H32B . 0.9800 ?
C32 H32C . 0.9800 ?
C33 H33A . 0.9500 ?
O8 C34 . 1.396(4) ?
O8 H8O . 0.8399 ?
C34 H34A . 0.9800 ?
C34 H34B . 0.9800 ?
C34 H34C . 0.9800 ?
Cl O3 . 1.417(3) ?
Cl O4 . 1.426(2) ?
Cl O6 . 1.440(2) ?
Cl O5 . 1.441(2) ?

loop_
_geom_hbond_atom_site_label_D
_geom_hbond_atom_site_label_H
_geom_hbond_atom_site_label_A
_geom_hbond_site_symmetry_A
_geom_hbond_distance_DH
_geom_hbond_distance_HA
_geom_hbond_distance_DA
_geom_hbond_angle_DHA
O8 H8O O7 2_666 0.84 1.93 2.768(3) 179.9
